data_7027877
loop_
_publ_author_name
'Brown, Emma J.'
'Whitwood, Adrian C.'
'Walton, Paul H.'
'Duhme-Klair, Anne-K.'

_publ_section_title
;
 Synthesis and characterisation of cis-dioxomolybdenum(vi) complexes of
 N-substituted 3-hydroxy-2-pyridinonesElectronic supplementary information
 (ESI) available: ORTEP plot and structural details of [MoO2(Lb)2]. See
 http://www.rsc.org/suppdata/dt/b4/b407221a/
;
_journal_issue 16
_journal_name_full 'Dalton Transactions'
_journal_page_first 2458
_journal_page_last 2462
_journal_paper_doi 10.1039/b407221a
_journal_year 2004
_chemical_formula_moiety 'C16 H16 Mo N2 O10, C3 H7 N O'
_chemical_formula_sum 'C19 H23 Mo N3 O11'
_chemical_formula_weight 565.34
_chemical_name_systematic
;
?
;
_space_group_IT_number 2
_symmetry_cell_setting triclinic
_symmetry_space_group_name_Hall '-P 1'
_symmetry_space_group_name_H-M 'P -1'
_atom_sites_solution_hydrogens geom
_atom_sites_solution_primary direct
_atom_sites_solution_secondary difmap
_audit_creation_method SHELXL-97
_cell_angle_alpha 93.643(2)
_cell_angle_beta 91.3790(10)
_cell_angle_gamma 106.7030(10)
_cell_formula_units_Z 2
_cell_length_a 8.6398(6)
_cell_length_b 9.5991(7)
_cell_length_c 13.8244(10)
_cell_measurement_reflns_used 5924
_cell_measurement_temperature 115(2)
_cell_measurement_theta_max 28.27
_cell_measurement_theta_min 2.46
_cell_volume 1094.85(14)
_computing_cell_refinement 'Bruker SMART'
_computing_data_collection 'Bruker SMART'
_computing_data_reduction 'Bruker SAINT'
_computing_molecular_graphics 'Bruker SHELXTL'
_computing_publication_material 'Bruker SHELXTL'
_computing_structure_refinement 'SHELXL-97 (Sheldrick, 1997)'
_computing_structure_solution 'SHELXS-97 (Sheldrick, 1990)'
_diffrn_ambient_temperature 115(2)
_diffrn_measured_fraction_theta_full 0.990
_diffrn_measured_fraction_theta_max 0.990
_diffrn_measurement_device_type 'CCD area detector'
_diffrn_measurement_method 'phi and omega scans'
_diffrn_radiation_monochromator graphite
_diffrn_radiation_source 'fine-focus sealed tube'
_diffrn_radiation_type MoK\a
_diffrn_radiation_wavelength 0.71073
_diffrn_reflns_av_R_equivalents 0.0284
_diffrn_reflns_av_sigmaI/netI 0.0308
_diffrn_reflns_limit_h_max 11
_diffrn_reflns_limit_h_min -11
_diffrn_reflns_limit_k_max 12
_diffrn_reflns_limit_k_min -6
_diffrn_reflns_limit_l_max 18
_diffrn_reflns_limit_l_min -18
_diffrn_reflns_number 8050
_diffrn_reflns_theta_full 28.29
_diffrn_reflns_theta_max 28.29
_diffrn_reflns_theta_min 1.48
_exptl_absorpt_coefficient_mu 0.667
_exptl_absorpt_correction_T_max 0.970
_exptl_absorpt_correction_T_min 0.885
_exptl_absorpt_correction_type multi-scan
_exptl_absorpt_process_details 'SADABS v2.03; (Sheldrick)'
_exptl_crystal_colour yellow
_exptl_crystal_density_diffrn 1.715
_exptl_crystal_density_meas 0
_exptl_crystal_density_method 'not measured'
_exptl_crystal_description plate
_exptl_crystal_F_000 576
_exptl_crystal_size_max 0.22
_exptl_crystal_size_mid 0.16
_exptl_crystal_size_min 0.04
_refine_diff_density_max 1.280
_refine_diff_density_min -0.605
_refine_diff_density_rms 0.081
_refine_ls_extinction_method none
_refine_ls_goodness_of_fit_ref 1.066
_refine_ls_hydrogen_treatment mixed
_refine_ls_matrix_type full
_refine_ls_number_parameters 322
_refine_ls_number_reflns 5399
_refine_ls_number_restraints 0
_refine_ls_restrained_S_all 1.066
_refine_ls_R_factor_all 0.0314
_refine_ls_R_factor_gt 0.0290
_refine_ls_shift/su_max 0.002
_refine_ls_shift/su_mean 0.000
_refine_ls_structure_factor_coef Fsqd
_refine_ls_weighting_details 'calc w=1/[\s^2^(Fo^2^)+(0.0554P)^2^+0.1182P] where P=(Fo^2^+2Fc^2^)/3'
_refine_ls_weighting_scheme calc
_refine_ls_wR_factor_gt 0.0831
_refine_ls_wR_factor_ref 0.0844
_reflns_number_gt 4952
_reflns_number_total 5399
_reflns_threshold_expression >2sigma(I)
_cod_data_source_file b407221asup1.cif
_cod_data_source_block cpd2
_cod_depositor_comments
;
The following automatic conversions were performed:

'_symmetry_cell_setting' value 'Triclinic' changed to 'triclinic'
according to /home/saulius/struct/CIF-dictionaries/cif_core.dic
dictionary named 'cif_core.dic' version 2.4.2 from 2011-04-26.

Automatic conversion script
Id: cif_fix_values 1891 2012-01-12 08:04:46Z andrius 
;
_cod_original_sg_symbol_H-M P-1
_cod_database_code 7027877

loop_
_symmetry_equiv_pos_as_xyz
'x, y, z'
'-x, -y, -z'

loop_
_atom_site_label
_atom_site_type_symbol
_atom_site_fract_x
_atom_site_fract_y
_atom_site_fract_z
_atom_site_U_iso_or_equiv
_atom_site_adp_type
_atom_site_occupancy
_atom_site_symmetry_multiplicity
_atom_site_calc_flag
_atom_site_refinement_flags
_atom_site_disorder_assembly
_atom_site_disorder_group
C1 C 0.9845(2) 0.9454(2) 0.13772(13) 0.0186(3) Uani 1 1 d . . .
C2 C 0.9520(2) 1.0545(2) 0.20307(14) 0.0200(4) Uani 1 1 d . . .
C3 C 1.0752(2) 1.1700(2) 0.24227(15) 0.0236(4) Uani 1 1 d . . .
H3 H 1.0539 1.2430 0.2851 0.028 Uiso 1 1 calc R . .
C4 C 1.2353(2) 1.1778(2) 0.21728(15) 0.0254(4) Uani 1 1 d . . .
H4 H 1.3225 1.2574 0.2434 0.030 Uiso 1 1 calc R . .
C5 C 1.2656(2) 1.0730(2) 0.15647(15) 0.0234(4) Uani 1 1 d . . .
H5 H 1.3738 1.0794 0.1407 0.028 Uiso 1 1 calc R . .
C6 C 1.1738(2) 0.8413(2) 0.05535(14) 0.0203(4) Uani 1 1 d . . .
H6A H 1.2876 0.8729 0.0362 0.024 Uiso 1 1 calc R . .
H6B H 1.1032 0.8224 -0.0044 0.024 Uiso 1 1 calc R . .
C7 C 1.1445(2) 0.7015(2) 0.10736(14) 0.0193(3) Uani 1 1 d . . .
C8 C 1.1634(3) 0.4615(2) 0.08593(15) 0.0267(4) Uani 1 1 d . . .
H8A H 1.2486 0.4757 0.1368 0.040 Uiso 1 1 calc R . .
H8B H 1.1779 0.3923 0.0342 0.040 Uiso 1 1 calc R . .
H8C H 1.0574 0.4230 0.1135 0.040 Uiso 1 1 calc R . .
C9 C 0.7094(2) 0.59802(19) 0.24452(12) 0.0162(3) Uani 1 1 d . . .
C10 C 0.6224(2) 0.5435(2) 0.15336(13) 0.0175(3) Uani 1 1 d . . .
C11 C 0.6014(2) 0.4042(2) 0.11720(13) 0.0196(3) Uani 1 1 d . . .
H11 H 0.5429 0.3687 0.0573 0.024 Uiso 1 1 calc R . .
C12 C 0.6684(2) 0.3130(2) 0.17076(14) 0.0205(4) Uani 1 1 d . . .
H12 H 0.6592 0.2165 0.1454 0.025 Uiso 1 1 calc R . .
C13 C 0.7458(2) 0.3632(2) 0.25833(13) 0.0192(3) Uani 1 1 d . . .
H13 H 0.7875 0.3002 0.2947 0.023 Uiso 1 1 calc R . .
C14 C 0.8330(2) 0.5471(2) 0.39412(13) 0.0190(3) Uani 1 1 d . . .
H14A H 0.8569 0.6539 0.4072 0.023 Uiso 1 1 calc R . .
H14B H 0.9354 0.5213 0.4017 0.023 Uiso 1 1 calc R . .
C15 C 0.7130(2) 0.4691(2) 0.46582(13) 0.0191(3) Uani 1 1 d . . .
C16 C 0.6777(3) 0.4278(3) 0.63129(16) 0.0358(5) Uani 1 1 d . . .
H16A H 0.5858 0.4676 0.6389 0.054 Uiso 1 1 calc R . .
H16B H 0.7414 0.4440 0.6927 0.054 Uiso 1 1 calc R . .
H16C H 0.6377 0.3229 0.6130 0.054 Uiso 1 1 calc R . .
C17 C 0.7989(4) 0.1150(3) 0.44562(17) 0.0492(7) Uani 1 1 d . A .
H17 H 0.7410 0.0686 0.3874 0.059 Uiso 1 1 calc R . .
C18 C 0.8416(3) 0.1089(3) 0.61862(18) 0.0450(6) Uani 1 1 d . A .
H18A H 0.9374 0.0797 0.6371 0.067 Uiso 1 1 calc R . .
H18B H 0.7593 0.0793 0.6668 0.067 Uiso 1 1 calc R . .
H18C H 0.8716 0.2150 0.6157 0.067 Uiso 1 1 calc R . .
C19A C 0.6242(18) -0.0926(12) 0.5187(8) 0.048(3) Uani 0.37(2) 1 d P A 1
H19A H 0.5326 -0.0646 0.4916 0.072 Uiso 0.37(2) 1 calc PR A 1
H19B H 0.6008 -0.1238 0.5843 0.072 Uiso 0.37(2) 1 calc PR A 1
H19C H 0.6417 -0.1732 0.4776 0.072 Uiso 0.37(2) 1 calc PR A 1
C19B C 0.7050(17) -0.1191(6) 0.5241(4) 0.057(3) Uani 0.63(2) 1 d P A 2
H19D H 0.6820 -0.1625 0.4573 0.085 Uiso 0.63(2) 1 calc PR A 2
H19E H 0.6041 -0.1390 0.5587 0.085 Uiso 0.63(2) 1 calc PR A 2
H19F H 0.7807 -0.1613 0.5570 0.085 Uiso 0.63(2) 1 calc PR A 2
Mo1 Mo 0.632550(17) 0.848713(16) 0.162362(11) 0.01902(7) Uani 1 1 d . . .
N1 N 1.14067(18) 0.95769(17) 0.11755(12) 0.0193(3) Uani 1 1 d . . .
N2 N 0.76472(18) 0.50428(16) 0.29507(11) 0.0166(3) Uani 1 1 d . . .
N3 N 0.7764(3) 0.0379(2) 0.52305(15) 0.0414(5) Uani 1 1 d . . .
O1 O 0.48766(17) 0.86571(16) 0.23950(11) 0.0289(3) Uani 1 1 d . . .
O2 O 0.57423(17) 0.90476(16) 0.05610(11) 0.0275(3) Uani 1 1 d . . .
O3 O 0.86808(15) 0.84033(14) 0.10137(9) 0.0196(3) Uani 1 1 d . . .
O4 O 0.79507(16) 1.02826(14) 0.22097(10) 0.0213(3) Uani 1 1 d . . .
O5 O 0.72834(15) 0.73040(14) 0.27416(9) 0.0189(3) Uani 1 1 d . . .
O6 O 0.56618(16) 0.64222(14) 0.11069(10) 0.0207(3) Uani 1 1 d . . .
O7 O 1.10343(18) 0.68573(15) 0.18926(10) 0.0241(3) Uani 1 1 d . . .
O8 O 1.17298(18) 0.59979(15) 0.04653(10) 0.0249(3) Uani 1 1 d . . .
O9 O 0.57956(17) 0.39251(16) 0.44398(10) 0.0268(3) Uani 1 1 d . . .
O10 O 0.77837(17) 0.49997(16) 0.55623(10) 0.0251(3) Uani 1 1 d . . .
O11 O 0.8855(2) 0.23823(17) 0.44139(11) 0.0307(3) Uani 1 1 d . . .

loop_
_atom_site_aniso_label
_atom_site_aniso_U_11
_atom_site_aniso_U_22
_atom_site_aniso_U_33
_atom_site_aniso_U_23
_atom_site_aniso_U_13
_atom_site_aniso_U_12
C1 0.0155(8) 0.0177(8) 0.0243(9) 0.0102(7) 0.0022(7) 0.0059(7)
C2 0.0178(8) 0.0167(8) 0.0281(9) 0.0084(7) 0.0040(7) 0.0074(7)
C3 0.0228(9) 0.0173(9) 0.0317(10) 0.0064(7) 0.0031(8) 0.0064(7)
C4 0.0190(9) 0.0175(9) 0.0373(11) 0.0057(8) 0.0015(8) 0.0007(7)
C5 0.0144(8) 0.0193(9) 0.0362(10) 0.0086(8) 0.0034(7) 0.0027(7)
C6 0.0184(8) 0.0193(8) 0.0253(9) 0.0062(7) 0.0062(7) 0.0075(7)
C7 0.0134(8) 0.0197(8) 0.0256(9) 0.0042(7) 0.0004(7) 0.0057(7)
C8 0.0317(10) 0.0192(9) 0.0318(10) 0.0040(8) 0.0021(8) 0.0112(8)
C9 0.0122(7) 0.0174(8) 0.0191(8) 0.0052(6) 0.0017(6) 0.0037(6)
C10 0.0127(7) 0.0203(8) 0.0193(8) 0.0066(7) 0.0008(6) 0.0035(6)
C11 0.0162(8) 0.0221(9) 0.0190(8) 0.0029(7) 0.0015(6) 0.0029(7)
C12 0.0194(8) 0.0177(8) 0.0249(9) 0.0021(7) 0.0037(7) 0.0060(7)
C13 0.0173(8) 0.0180(8) 0.0245(9) 0.0060(7) 0.0032(7) 0.0073(7)
C14 0.0176(8) 0.0185(8) 0.0191(8) 0.0038(6) -0.0033(6) 0.0021(7)
C15 0.0199(8) 0.0175(8) 0.0218(8) 0.0042(7) 0.0003(7) 0.0076(7)
C16 0.0319(11) 0.0517(14) 0.0241(10) 0.0131(10) 0.0029(8) 0.0101(10)
C17 0.0687(19) 0.0384(13) 0.0228(11) 0.0007(10) -0.0016(11) -0.0122(13)
C18 0.0499(15) 0.0412(14) 0.0368(13) 0.0111(11) -0.0027(11) 0.0010(12)
C19A 0.040(6) 0.028(4) 0.062(5) 0.012(3) -0.008(4) -0.014(4)
C19B 0.086(7) 0.028(2) 0.034(2) -0.0010(18) -0.007(3) -0.015(3)
Mo1 0.01289(9) 0.01829(10) 0.02806(10) 0.00996(6) 0.00205(6) 0.00615(6)
N1 0.0149(7) 0.0180(7) 0.0265(8) 0.0062(6) 0.0043(6) 0.0060(6)
N2 0.0154(7) 0.0170(7) 0.0181(7) 0.0041(5) -0.0007(5) 0.0052(6)
N3 0.0592(14) 0.0212(9) 0.0331(10) 0.0033(8) 0.0060(9) -0.0057(9)
O1 0.0210(7) 0.0275(7) 0.0418(8) 0.0123(6) 0.0104(6) 0.0099(6)
O2 0.0197(6) 0.0290(7) 0.0366(8) 0.0172(6) 0.0005(6) 0.0081(6)
O3 0.0152(6) 0.0199(6) 0.0246(6) 0.0044(5) 0.0017(5) 0.0058(5)
O4 0.0161(6) 0.0174(6) 0.0325(7) 0.0057(5) 0.0056(5) 0.0073(5)
O5 0.0188(6) 0.0157(6) 0.0225(6) 0.0038(5) -0.0002(5) 0.0049(5)
O6 0.0172(6) 0.0209(6) 0.0236(6) 0.0073(5) -0.0048(5) 0.0044(5)
O7 0.0289(7) 0.0231(7) 0.0215(7) 0.0043(5) 0.0020(5) 0.0086(6)
O8 0.0305(7) 0.0215(7) 0.0265(7) 0.0047(5) 0.0071(6) 0.0127(6)
O9 0.0218(7) 0.0301(8) 0.0248(7) 0.0051(6) 0.0001(5) 0.0011(6)
O10 0.0237(7) 0.0316(8) 0.0196(6) 0.0055(5) -0.0008(5) 0.0065(6)
O11 0.0367(9) 0.0245(7) 0.0297(8) 0.0090(6) 0.0001(6) 0.0055(6)

loop_
_atom_type_symbol
_atom_type_description
_atom_type_scat_dispersion_real
_atom_type_scat_dispersion_imag
_atom_type_scat_source
C C 0.0033 0.0016 'International Tables Vol C Tables 4.2.6.8 and 6.1.1.4'
H H 0.0000 0.0000 'International Tables Vol C Tables 4.2.6.8 and 6.1.1.4'
N N 0.0061 0.0033 'International Tables Vol C Tables 4.2.6.8 and 6.1.1.4'
O O 0.0106 0.0060 'International Tables Vol C Tables 4.2.6.8 and 6.1.1.4'
Mo Mo -1.6832 0.6857 'International Tables Vol C Tables 4.2.6.8 and 6.1.1.4'

loop_
_geom_angle_atom_site_label_1
_geom_angle_atom_site_label_2
_geom_angle_atom_site_label_3
_geom_angle
O3 C1 N1 122.10(17)
O3 C1 C2 119.57(16)
N1 C1 C2 118.33(17)
O4 C2 C3 125.99(17)
O4 C2 C1 113.27(16)
C3 C2 C1 120.73(17)
C2 C3 C4 118.24(18)
C2 C3 H3 120.9
C4 C3 H3 120.9
C5 C4 C3 120.80(18)
C5 C4 H4 119.6
C3 C4 H4 119.6
C4 C5 N1 120.33(17)
C4 C5 H5 119.8
N1 C5 H5 119.8
N1 C6 C7 111.18(15)
N1 C6 H6A 109.4
C7 C6 H6A 109.4
N1 C6 H6B 109.4
C7 C6 H6B 109.4
H6A C6 H6B 108.0
O7 C7 O8 125.78(18)
O7 C7 C6 126.05(17)
O8 C7 C6 108.16(15)
O8 C8 H8A 109.5
O8 C8 H8B 109.5
H8A C8 H8B 109.5
O8 C8 H8C 109.5
H8A C8 H8C 109.5
H8B C8 H8C 109.5
O5 C9 N2 123.47(16)
O5 C9 C10 118.61(16)
N2 C9 C10 117.91(16)
O6 C10 C11 125.15(16)
O6 C10 C9 113.65(16)
C11 C10 C9 121.21(16)
C10 C11 C12 118.53(17)
C10 C11 H11 120.7
C12 C11 H11 120.7
C13 C12 C11 120.15(18)
C13 C12 H12 119.9
C11 C12 H12 119.9
C12 C13 N2 120.84(17)
C12 C13 H13 119.6
N2 C13 H13 119.6
N2 C14 C15 109.62(14)
N2 C14 H14A 109.7
C15 C14 H14A 109.7
N2 C14 H14B 109.7
C15 C14 H14B 109.7
H14A C14 H14B 108.2
O9 C15 O10 125.36(17)
O9 C15 C14 124.53(17)
O10 C15 C14 110.11(15)
O10 C16 H16A 109.5
O10 C16 H16B 109.5
H16A C16 H16B 109.5
O10 C16 H16C 109.5
H16A C16 H16C 109.5
H16B C16 H16C 109.5
O11 C17 N3 126.8(2)
O11 C17 H17 116.6
N3 C17 H17 116.6
N3 C18 H18A 109.5
N3 C18 H18B 109.5
H18A C18 H18B 109.5
N3 C18 H18C 109.5
H18A C18 H18C 109.5
H18B C18 H18C 109.5
N3 C19A H19A 109.5
N3 C19A H19B 109.5
N3 C19A H19C 109.5
N3 C19B H19D 109.5
N3 C19B H19E 109.5
H19D C19B H19E 109.5
N3 C19B H19F 109.5
H19D C19B H19F 109.5
H19E C19B H19F 109.5
O1 Mo1 O2 103.60(7)
O1 Mo1 O6 105.85(6)
O2 Mo1 O6 91.96(6)
O1 Mo1 O4 93.30(6)
O2 Mo1 O4 102.63(7)
O6 Mo1 O4 152.54(5)
O1 Mo1 O3 163.13(6)
O2 Mo1 O3 91.09(6)
O6 Mo1 O3 81.51(5)
O4 Mo1 O3 75.16(5)
O1 Mo1 O5 89.02(6)
O2 Mo1 O5 164.20(6)
O6 Mo1 O5 75.23(5)
O4 Mo1 O5 85.83(5)
O3 Mo1 O5 78.06(5)
C1 N1 C5 121.56(16)
C1 N1 C6 118.04(15)
C5 N1 C6 120.36(15)
C9 N2 C13 121.25(15)
C9 N2 C14 120.25(15)
C13 N2 C14 118.27(15)
C17 N3 C19B 126.7(3)
C17 N3 C18 119.8(2)
C19B N3 C18 113.2(3)
C17 N3 C19A 115.9(5)
C18 N3 C19A 118.2(4)
C1 O3 Mo1 111.18(11)
C2 O4 Mo1 120.64(12)
C9 O5 Mo1 111.13(11)
C10 O6 Mo1 120.45(11)
C7 O8 C8 116.10(15)
C15 O10 C16 115.46(16)

loop_
_geom_bond_atom_site_label_1
_geom_bond_atom_site_label_2
_geom_bond_distance
C1 O3 1.269(2)
C1 N1 1.358(2)
C1 C2 1.432(3)
C2 O4 1.338(2)
C2 C3 1.369(3)
C3 C4 1.415(3)
C3 H3 0.9500
C4 C5 1.358(3)
C4 H4 0.9500
C5 N1 1.375(2)
C5 H5 0.9500
C6 N1 1.464(2)
C6 C7 1.522(3)
C6 H6A 0.9900
C6 H6B 0.9900
C7 O7 1.200(2)
C7 O8 1.328(2)
C8 O8 1.448(2)
C8 H8A 0.9800
C8 H8B 0.9800
C8 H8C 0.9800
C9 O5 1.273(2)
C9 N2 1.356(2)
C9 C10 1.439(2)
C10 O6 1.343(2)
C10 C11 1.357(3)
C11 C12 1.415(3)
C11 H11 0.9500
C12 C13 1.359(3)
C12 H12 0.9500
C13 N2 1.379(2)
C13 H13 0.9500
C14 N2 1.463(2)
C14 C15 1.521(3)
C14 H14A 0.9900
C14 H14B 0.9900
C15 O9 1.195(2)
C15 O10 1.338(2)
C16 O10 1.450(2)
C16 H16A 0.9800
C16 H16B 0.9800
C16 H16C 0.9800
C17 O11 1.211(3)
C17 N3 1.326(3)
C17 H17 0.9500
C18 N3 1.468(3)
C18 H18A 0.9800
C18 H18B 0.9800
C18 H18C 0.9800
C19A N3 1.531(9)
C19A H19A 0.9800
C19A H19B 0.9800
C19A H19C 0.9800
C19B N3 1.456(5)
C19B H19D 0.9800
C19B H19E 0.9800
C19B H19F 0.9800
Mo1 O1 1.7001(14)
Mo1 O2 1.7093(14)
Mo1 O6 1.9786(13)
Mo1 O4 1.9938(14)
Mo1 O3 2.2420(13)
Mo1 O5 2.2506(13)

loop_
_geom_torsion_atom_site_label_1
_geom_torsion_atom_site_label_2
_geom_torsion_atom_site_label_3
_geom_torsion_atom_site_label_4
_geom_torsion
O3 C1 C2 O4 2.0(2)
N1 C1 C2 O4 -177.29(15)
O3 C1 C2 C3 -179.11(17)
N1 C1 C2 C3 1.6(3)
O4 C2 C3 C4 178.05(18)
C1 C2 C3 C4 -0.6(3)
C2 C3 C4 C5 -0.4(3)
C3 C4 C5 N1 0.5(3)
N1 C6 C7 O7 -1.7(3)
N1 C6 C7 O8 178.59(15)
O5 C9 C10 O6 -1.8(2)
N2 C9 C10 O6 177.19(14)
O5 C9 C10 C11 178.64(16)
N2 C9 C10 C11 -2.4(3)
O6 C10 C11 C12 179.89(17)
C9 C10 C11 C12 -0.6(3)
C10 C11 C12 C13 2.8(3)
C11 C12 C13 N2 -1.9(3)
N2 C14 C15 O9 -4.6(3)
N2 C14 C15 O10 175.92(15)
O3 C1 N1 C5 179.20(17)
C2 C1 N1 C5 -1.5(3)
O3 C1 N1 C6 -2.9(3)
C2 C1 N1 C6 176.39(16)
C4 C5 N1 C1 0.5(3)
C4 C5 N1 C6 -177.32(18)
C7 C6 N1 C1 -70.2(2)
C7 C6 N1 C5 107.74(19)
O5 C9 N2 C13 -177.82(16)
C10 C9 N2 C13 3.3(2)
O5 C9 N2 C14 7.8(3)
C10 C9 N2 C14 -171.11(15)
C12 C13 N2 C9 -1.2(3)
C12 C13 N2 C14 173.32(16)
C15 C14 N2 C9 105.65(18)
C15 C14 N2 C13 -68.9(2)
O11 C17 N3 C19B -164.1(8)
O11 C17 N3 C18 9.2(5)
O11 C17 N3 C19A 161.2(8)
N1 C1 O3 Mo1 175.02(13)
C2 C1 O3 Mo1 -4.3(2)
O1 Mo1 O3 C1 -44.2(3)
O2 Mo1 O3 C1 106.62(13)
O6 Mo1 O3 C1 -161.56(12)
O4 Mo1 O3 C1 3.84(11)
O5 Mo1 O3 C1 -84.97(12)
C3 C2 O4 Mo1 -176.94(15)
C1 C2 O4 Mo1 1.8(2)
O1 Mo1 O4 C2 164.50(14)
O2 Mo1 O4 C2 -90.77(14)
O6 Mo1 O4 C2 29.7(2)
O3 Mo1 O4 C2 -3.01(13)
O5 Mo1 O4 C2 75.73(13)
N2 C9 O5 Mo1 176.04(13)
C10 C9 O5 Mo1 -5.05(19)
O1 Mo1 O5 C9 113.97(12)
O2 Mo1 O5 C9 -29.4(3)
O6 Mo1 O5 C9 7.30(11)
O4 Mo1 O5 C9 -152.65(12)
O3 Mo1 O5 C9 -76.95(11)
C11 C10 O6 Mo1 -171.24(14)
C9 C10 O6 Mo1 9.2(2)
O1 Mo1 O6 C10 -93.57(14)
O2 Mo1 O6 C10 161.69(13)
O4 Mo1 O6 C10 39.0(2)
O3 Mo1 O6 C10 70.88(13)
O5 Mo1 O6 C10 -8.93(12)
O7 C7 O8 C8 -4.3(3)
C6 C7 O8 C8 175.35(16)
O9 C15 O10 C16 2.6(3)
C14 C15 O10 C16 -177.90(17)
